data_2022272
loop_
_publ_author_name
'Shaw, Thomas E.'
'LeMagueres, Pierre'
'Sattelberger, Alfred P.'
'Jurca, Titel'

_publ_section_title
;
 Crystal structure and Hirshfeld surface analysis of the elusive
 trichlorobis(diethyl ether)oxomolybdenum(V)
;
_journal_coeditor_code EF3009
_journal_issue 10
_journal_name_full 'Acta Crystallographica Section C'
_journal_page_first 947
_journal_page_last 951
_journal_paper_doi 10.1107/S2053229620011626
_journal_volume 76
_journal_year 2020
_chemical_formula_iupac '[Mo Cl3 O (C4 H10 O1)2]'
_chemical_formula_moiety 'C8 H20 Cl3 Mo O3'
_chemical_formula_sum 'C8 H20 Cl3 Mo O3'
_chemical_formula_weight 366.53
_chemical_name_systematic
;
Trichloridobis(diethyl ether)oxidomolybdenum(V)
;
_space_group_crystal_system orthorhombic
_space_group_IT_number 19
_space_group_name_Hall 'P 2ac 2ab'
_space_group_name_H-M_alt 'P 21 21 21'
_atom_sites_solution_hydrogens mixed
_audit_creation_method
;
Olex2 1.3-alpha
(compiled 2020.07.31 svn.rc2a77460 for OlexSys, GUI svn.r6145)
;
_cell_angle_alpha 90
_cell_angle_beta 90
_cell_angle_gamma 90
_cell_formula_units_Z 4
_cell_length_a 8.6186(7)
_cell_length_b 12.2500(10)
_cell_length_c 13.5681(11)
_cell_measurement_reflns_used 3727
_cell_measurement_temperature 100.00(10)
_cell_measurement_theta_max 30.4900
_cell_measurement_theta_min 2.2340
_cell_volume 1432.5(2)
_computing_cell_refinement
;
CrysAlis PRO (Rigaku Oxford Diffraction, 2020)
;
_computing_data_collection
;
CrysAlis PRO (Rigaku Oxford Diffraction, 2020)
;
_computing_data_reduction
;
CrysAlis PRO (Rigaku Oxford Diffraction, 2020)
;
_computing_molecular_graphics
;
OLEX2 (Dolomanov <i>et al.</i>,  2009)
;
_computing_publication_material
;
OLEX2 (Dolomanov <i>et al.</i>,  2009)
;
_computing_structure_refinement
;
SHELXL2018 (Sheldrick, 2015b)
;
_computing_structure_solution
;
SHELXT2018 (Sheldrick, 2015a)
;
_diffrn_ambient_temperature 100.00(10)
_diffrn_measured_fraction_theta_full 0.999
_diffrn_measured_fraction_theta_max 0.997
_diffrn_measurement_device_type 'Rigaku XtaLAB Mini II'
_diffrn_radiation_type MoK\a
_diffrn_radiation_wavelength 0.71073
_diffrn_reflns_av_R_equivalents 0.0424
_diffrn_reflns_av_unetI/netI 0.0574
_diffrn_reflns_limit_h_max 10
_diffrn_reflns_limit_h_min -11
_diffrn_reflns_limit_k_max 15
_diffrn_reflns_limit_k_min -15
_diffrn_reflns_limit_l_max 16
_diffrn_reflns_limit_l_min -17
_diffrn_reflns_number 7488
_diffrn_reflns_theta_full 25.242
_diffrn_reflns_theta_max 27.480
_diffrn_reflns_theta_min 2.240
_exptl_absorpt_coefficient_mu 1.462
_exptl_absorpt_correction_T_max 0.831
_exptl_absorpt_correction_T_min 0.614
_exptl_absorpt_correction_type gaussian
_exptl_absorpt_process_details
;
(CrysAlis PRO; Rigaku Oxford Diffraction, 2020)
;
_exptl_crystal_colour green
_exptl_crystal_density_diffrn 1.700
_exptl_crystal_description block
_exptl_crystal_F_000 740
_exptl_crystal_size_max 0.6
_exptl_crystal_size_mid 0.21
_exptl_crystal_size_min 0.16
_refine_diff_density_max 0.530
_refine_diff_density_min -0.868
_refine_ls_abs_structure_details
;
Flack <i>x</i> determined using 1123 quotients [(I+)-(I-)]/[(I+)+(I-)]
(Parsons et al., 2013)
;
_refine_ls_abs_structure_Flack 0.01(5)
_refine_ls_extinction_coef 0.0042(6)
_refine_ls_extinction_expression Fc^*^=kFc[1+0.001xFc^2^\l^3^/sin(2\q)]^-1/4^
_refine_ls_extinction_method
;
SHELXL2018 (Sheldrick, 2015b)
;
_refine_ls_goodness_of_fit_ref 1.009
_refine_ls_hydrogen_treatment mixed
_refine_ls_matrix_type full
_refine_ls_number_parameters 153
_refine_ls_number_reflns 3179
_refine_ls_number_restraints 0
_refine_ls_restrained_S_all 1.009
_refine_ls_R_factor_all 0.0362
_refine_ls_R_factor_gt 0.0327
_refine_ls_shift/su_max 0.000
_refine_ls_shift/su_mean 0.000
_refine_ls_structure_factor_coef Fsqd
_refine_ls_weighting_details 'w=1/[\s^2^(Fo^2^)+(0.0278P)^2^] where P=(Fo^2^+2Fc^2^)/3'
_refine_ls_weighting_scheme calc
_refine_ls_wR_factor_gt 0.0678
_refine_ls_wR_factor_ref 0.0692
_reflns_number_gt 2959
_reflns_number_total 3179
_reflns_threshold_expression 'I > 2\s(I)'
_cod_data_source_file ef3009sup1.cif
_cod_data_source_block I
_cod_database_code 2022272
_shelx_space_group_comment
;
The symmetry employed for this shelxl refinement is uniquely defined
by the following loop, which should always be used as a source of
symmetry information in preference to the above space-group names.
They are only intended as comments.
;
_shelx_estimated_absorpt_t_min 0.474
_shelx_estimated_absorpt_t_max 0.800

loop_
_space_group_symop_operation_xyz
'x, y, z'
'-x+1/2, -y, z+1/2'
'-x, y+1/2, -z+1/2'
'x+1/2, -y+1/2, -z'

loop_
_atom_site_type_symbol
_atom_site_label
_atom_site_fract_x
_atom_site_fract_y
_atom_site_fract_z
_atom_site_U_iso_or_equiv
_atom_site_adp_type
_atom_site_calc_flag
_atom_site_occupancy
_atom_site_disorder_assembly
_atom_site_disorder_group
Mo Mo1 0.14299(5) 0.44571(3) 0.49142(3) 0.01453(13) Uani d 1 . .
Cl Cl3 0.28566(14) 0.58992(10) 0.56149(9) 0.0189(3) Uani d 1 . .
Cl Cl1 -0.00756(16) 0.33468(10) 0.38785(9) 0.0220(3) Uani d 1 . .
Cl Cl2 -0.07724(14) 0.49900(10) 0.57657(9) 0.0209(3) Uani d 1 . .
O O2 0.3298(4) 0.4174(3) 0.3888(2) 0.0174(8) Uani d 1 . .
O O3 0.0863(4) 0.5768(2) 0.3751(2) 0.0144(7) Uani d 1 . .
O O1 0.2054(4) 0.3474(3) 0.5698(2) 0.0168(8) Uani d 1 . .
C C5 0.0851(6) 0.5576(4) 0.2693(3) 0.0182(11) Uani d 1 . .
H H5A 0.135(6) 0.491(4) 0.258(4) 0.022 Uiso d 1 . .
H H5B 0.160(6) 0.612(4) 0.235(4) 0.022 Uiso d 1 . .
C C6 -0.0733(6) 0.5618(4) 0.2246(4) 0.0236(12) Uani d 1 . .
H H6A -0.066049 0.547134 0.153769 0.035 Uiso calc 1 . .
H H6B -0.118133 0.634422 0.235048 0.035 Uiso calc 1 . .
H H6C -0.139516 0.506695 0.255753 0.035 Uiso calc 1 . .
C C7 0.0422(6) 0.6881(4) 0.4026(4) 0.0190(12) Uani d 1 . .
H H7A 0.027585 0.691699 0.474858 0.023 Uiso calc 1 . .
H H7B -0.058213 0.706262 0.371106 0.023 Uiso calc 1 . .
C C3 0.4417(6) 0.4994(4) 0.3559(4) 0.0224(12) Uani d 1 . .
H H3A 0.396033 0.572873 0.364903 0.027 Uiso calc 1 . .
H H3B 0.461479 0.489161 0.284577 0.027 Uiso calc 1 . .
C C1 0.3840(7) 0.3043(5) 0.3786(4) 0.0229(13) Uani d 1 . .
H H1A 0.289(6) 0.265(4) 0.396(4) 0.027 Uiso d 1 . .
H H1B 0.467(6) 0.293(4) 0.421(4) 0.027 Uiso d 1 . .
C C8 0.1614(7) 0.7714(4) 0.3723(4) 0.0286(13) Uani d 1 . .
H H8A 0.174268 0.769715 0.300548 0.043 Uiso calc 1 . .
H H8B 0.260723 0.754567 0.404031 0.043 Uiso calc 1 . .
H H8C 0.126930 0.844267 0.392619 0.043 Uiso calc 1 . .
C C2 0.4275(8) 0.2761(4) 0.2751(4) 0.0314(14) Uani d 1 . .
H H2A 0.340121 0.291847 0.231139 0.047 Uiso calc 1 . .
H H2B 0.453518 0.198366 0.271139 0.047 Uiso calc 1 . .
H H2C 0.517573 0.319693 0.255101 0.047 Uiso calc 1 . .
C C4 0.5935(6) 0.4942(5) 0.4102(4) 0.0346(15) Uani d 1 . .
H H4A 0.647842 0.426657 0.392671 0.052 Uiso calc 1 . .
H H4B 0.573964 0.495383 0.481324 0.052 Uiso calc 1 . .
H H4C 0.657549 0.557115 0.391958 0.052 Uiso calc 1 . .

loop_
_atom_site_aniso_label
_atom_site_aniso_U_11
_atom_site_aniso_U_22
_atom_site_aniso_U_33
_atom_site_aniso_U_12
_atom_site_aniso_U_13
_atom_site_aniso_U_23
Mo1 0.01522(19) 0.0139(2) 0.0144(2) -0.00072(17) 0.00121(18) -0.00088(18)
Cl3 0.0200(6) 0.0202(6) 0.0165(6) -0.0034(5) -0.0024(5) -0.0025(5)
Cl1 0.0286(7) 0.0161(6) 0.0213(7) -0.0050(6) -0.0044(6) -0.0019(6)
Cl2 0.0174(6) 0.0251(7) 0.0202(7) 0.0015(6) 0.0047(6) -0.0008(6)
O2 0.0203(18) 0.0119(17) 0.0200(18) 0.0030(14) 0.0045(15) 0.0044(14)
O3 0.0205(17) 0.0124(18) 0.0103(16) 0.0035(14) -0.0016(14) -0.0012(14)
O1 0.0164(17) 0.0174(18) 0.0166(18) 0.0003(15) 0.0010(15) -0.0014(16)
C5 0.025(3) 0.021(3) 0.009(2) 0.002(3) 0.002(2) -0.002(2)
C6 0.029(3) 0.023(3) 0.019(3) 0.000(3) -0.007(2) -0.001(3)
C7 0.024(3) 0.008(2) 0.024(3) 0.004(2) -0.001(2) -0.001(2)
C3 0.022(3) 0.023(3) 0.022(3) -0.004(2) 0.007(2) 0.003(2)
C1 0.031(3) 0.018(3) 0.020(3) 0.012(2) 0.002(3) 0.002(2)
C8 0.041(3) 0.014(3) 0.031(3) -0.001(3) -0.003(3) 0.000(2)
C2 0.051(4) 0.021(3) 0.022(3) 0.011(3) 0.007(3) -0.003(3)
C4 0.019(3) 0.050(4) 0.035(3) -0.001(3) 0.005(3) -0.001(3)

loop_
_atom_type_symbol
_atom_type_description
_atom_type_scat_dispersion_real
_atom_type_scat_dispersion_imag
_atom_type_scat_source
C C 0.0033 0.0016 'International Tables Vol C Tables 4.2.6.8 and 6.1.1.4'
H H 0.0000 0.0000 'International Tables Vol C Tables 4.2.6.8 and 6.1.1.4'
Cl Cl 0.1484 0.1585 'International Tables Vol C Tables 4.2.6.8 and 6.1.1.4'
Mo Mo -1.6832 0.6857 'International Tables Vol C Tables 4.2.6.8 and 6.1.1.4'
O O 0.0106 0.0060 'International Tables Vol C Tables 4.2.6.8 and 6.1.1.4'

loop_
_geom_angle_atom_site_label_1
_geom_angle_atom_site_label_2
_geom_angle_atom_site_label_3
_geom_angle_site_symmetry_1
_geom_angle_site_symmetry_3
_geom_angle
_geom_angle_publ_flag
O1 Mo1 O3 . . 173.06(14) y
O2 Mo1 Cl2 . . 168.30(9) y
Cl1 Mo1 Cl3 . . 165.00(5) y
O1 Mo1 Cl2 . . 98.48(12) y
O1 Mo1 Cl1 . . 98.02(11) y
O1 Mo1 Cl3 . . 96.55(11) y
O1 Mo1 O2 . . 93.09(14) y
O3 Mo1 Cl2 . . 88.37(9) y
O3 Mo1 Cl1 . . 82.92(8) y
O3 Mo1 Cl3 . . 82.19(8) y
O2 Mo1 O3 . . 80.10(11) y
Cl2 Mo1 Cl3 . . 90.87(5) ?
Cl2 Mo1 Cl1 . . 90.51(5) ?
O2 Mo1 Cl3 . . 89.52(9) ?
O2 Mo1 Cl1 . . 86.14(10) ?
C3 O2 Mo1 . . 125.4(3) ?
C3 O2 C1 . . 114.2(4) ?
C1 O2 Mo1 . . 116.8(3) ?
C5 O3 Mo1 . . 124.4(3) ?
C5 O3 C7 . . 113.6(4) ?
C7 O3 Mo1 . . 122.0(3) ?
O3 C5 H5A . . 107(3) ?
O3 C5 H5B . . 110(3) ?
O3 C5 C6 . . 113.7(4) ?
H5A C5 H5B . . 101(4) ?
C6 C5 H5A . . 113(3) ?
C6 C5 H5B . . 111(3) ?
C5 C6 H6A . . 109.5 ?
C5 C6 H6B . . 109.5 ?
C5 C6 H6C . . 109.5 ?
H6A C6 H6B . . 109.5 ?
H6A C6 H6C . . 109.5 ?
H6B C6 H6C . . 109.5 ?
O3 C7 H7A . . 109.1 ?
O3 C7 H7B . . 109.1 ?
O3 C7 C8 . . 112.6(4) ?
H7A C7 H7B . . 107.8 ?
C8 C7 H7A . . 109.1 ?
C8 C7 H7B . . 109.1 ?
O2 C3 H3A . . 108.9 ?
O2 C3 H3B . . 108.9 ?
O2 C3 C4 . . 113.3(4) ?
H3A C3 H3B . . 107.7 ?
C4 C3 H3A . . 108.9 ?
C4 C3 H3B . . 108.9 ?
O2 C1 H1A . . 100(3) ?
O2 C1 H1B . . 109(3) ?
O2 C1 C2 . . 112.7(4) ?
H1A C1 H1B . . 115(4) ?
C2 C1 H1A . . 109(3) ?
C2 C1 H1B . . 110(3) ?
C7 C8 H8A . . 109.5 ?
C7 C8 H8B . . 109.5 ?
C7 C8 H8C . . 109.5 ?
H8A C8 H8B . . 109.5 ?
H8A C8 H8C . . 109.5 ?
H8B C8 H8C . . 109.5 ?
C1 C2 H2A . . 109.5 ?
C1 C2 H2B . . 109.5 ?
C1 C2 H2C . . 109.5 ?
H2A C2 H2B . . 109.5 ?
H2A C2 H2C . . 109.5 ?
H2B C2 H2C . . 109.5 ?
C3 C4 H4A . . 109.5 ?
C3 C4 H4B . . 109.5 ?
C3 C4 H4C . . 109.5 ?
H4A C4 H4B . . 109.5 ?
H4A C4 H4C . . 109.5 ?
H4B C4 H4C . . 109.5 ?

loop_
_geom_bond_atom_site_label_1
_geom_bond_atom_site_label_2
_geom_bond_site_symmetry_2
_geom_bond_distance
_geom_bond_publ_flag
Mo1 Cl1 . 2.3469(13) y
Mo1 Cl3 . 2.3530(13) y
Mo1 Cl2 . 2.3159(13) y
Mo1 O1 . 1.694(3) y
Mo1 O2 . 2.157(3) y
Mo1 O3 . 2.304(3) y
O2 C1 . 1.468(6) y
O2 C3 . 1.463(6) y
O3 C5 . 1.455(5) y
O3 C7 . 1.463(5) y
C5 H5A . 0.93(5) ?
C5 H5B . 1.04(5) ?
C5 C6 . 1.494(7) ?
C6 H6A . 0.9800 ?
C6 H6B . 0.9800 ?
C6 H6C . 0.9800 ?
C7 H7A . 0.9900 ?
C7 H7B . 0.9900 ?
C7 C8 . 1.506(7) ?
C3 H3A . 0.9900 ?
C3 H3B . 0.9900 ?
C3 C4 . 1.502(7) ?
C1 H1A . 0.97(5) ?
C1 H1B . 0.93(5) ?
C1 C2 . 1.493(7) ?
C8 H8A . 0.9800 ?
C8 H8B . 0.9800 ?
C8 H8C . 0.9800 ?
C2 H2A . 0.9800 ?
C2 H2B . 0.9800 ?
C2 H2C . 0.9800 ?
C4 H4A . 0.9800 ?
C4 H4B . 0.9800 ?
C4 H4C . 0.9800 ?

loop_
_geom_torsion_atom_site_label_1
_geom_torsion_atom_site_label_2
_geom_torsion_atom_site_label_3
_geom_torsion_atom_site_label_4
_geom_torsion_site_symmetry_1
_geom_torsion_site_symmetry_2
_geom_torsion_site_symmetry_3
_geom_torsion_site_symmetry_4
_geom_torsion
_geom_torsion_publ_flag
Mo1 O2 C3 C4 . . . . 98.5(5) ?
Mo1 O2 C1 C2 . . . . 143.0(4) ?
Mo1 O3 C5 C6 . . . . 110.8(4) ?
Mo1 O3 C7 C8 . . . . 113.4(4) ?
C5 O3 C7 C8 . . . . -68.7(5) ?
C7 O3 C5 C6 . . . . -67.0(5) ?
C3 O2 C1 C2 . . . . -57.5(6) ?
C1 O2 C3 C4 . . . . -58.9(6) ?

_cod_database_fobs_code 2022272
